data_7006372
loop_
_publ_author_name
'Deschamps, Eliane'
'Deschamps, Bernard'
'Laure Dormieux, Jeanne'
'Ricard, Louis'
'M\'ezailles, Nicolas'
'Le Floch, Pascal'

_publ_section_title
;
 4,6-bis(supermesitylphosphanylidenemethyl)dibenzofuran. Synthesis,
 X-ray structure and reactivity towards group 11 metals.
;
_journal_issue 4
_journal_name_full 'Dalton transactions (Cambridge, England : 2003)'
_journal_page_first 594
_journal_page_last 602
_journal_paper_doi 10.1039/b508678g
_journal_year 2006
_chemical_formula_sum 'C54 H71 B Cl6 Cu F4 N O P2'
_chemical_formula_weight 1175.11
_chemical_name_systematic
;
?
;
_space_group_IT_number 2
_symmetry_cell_setting triclinic
_symmetry_space_group_name_Hall '-P 1'
_symmetry_space_group_name_H-M 'P -1'
_atom_sites_solution_hydrogens geom
_atom_sites_solution_primary direct
_atom_sites_solution_secondary difmap
_audit_creation_method SHELXL-97
_cell_angle_alpha 107.920(1)
_cell_angle_beta 92.030(1)
_cell_angle_gamma 109.710(1)
_cell_formula_units_Z 2
_cell_length_a 11.931(1)
_cell_length_b 14.527(1)
_cell_length_c 19.169(1)
_cell_measurement_reflns_used 251
_cell_measurement_temperature 150.0(1)
_cell_measurement_theta_max 20.0
_cell_measurement_theta_min 3.0
_cell_volume 2939.9(4)
_computing_structure_refinement 'SHELXL-97 (Sheldrick, 1997)'
_diffrn_ambient_temperature 150.0(1)
_diffrn_measured_fraction_theta_full 0.884
_diffrn_measured_fraction_theta_max 0.884
_diffrn_measurement_device_type KappaCCD
_diffrn_measurement_method 'phi and omega scans'
_diffrn_radiation_monochromator graphite
_diffrn_radiation_source 'fine-focus sealed tube'
_diffrn_radiation_type MoK\a
_diffrn_radiation_wavelength 0.71069
_diffrn_reflns_av_R_equivalents 0.0000
_diffrn_reflns_av_sigmaI/netI 0.0232
_diffrn_reflns_limit_h_max 13
_diffrn_reflns_limit_h_min -13
_diffrn_reflns_limit_k_max 16
_diffrn_reflns_limit_k_min -16
_diffrn_reflns_limit_l_max 21
_diffrn_reflns_limit_l_min -21
_diffrn_reflns_number 16842
_diffrn_reflns_theta_full 23.81
_diffrn_reflns_theta_max 23.81
_diffrn_reflns_theta_min 3.07
_exptl_absorpt_coefficient_mu 0.748
_exptl_absorpt_correction_T_max 0.9426
_exptl_absorpt_correction_T_min 0.8527
_exptl_absorpt_correction_type multi-scan
_exptl_absorpt_process_details 'TWINABS Sheldrick 2002'
_exptl_crystal_colour 'lemon yellow'
_exptl_crystal_density_diffrn 1.327
_exptl_crystal_density_method 'not measured'
_exptl_crystal_description plate
_exptl_crystal_F_000 1224
_exptl_crystal_size_max 0.22
_exptl_crystal_size_mid 0.22
_exptl_crystal_size_min 0.08
_refine_diff_density_max 0.941
_refine_diff_density_min -0.835
_refine_diff_density_rms 0.097
_refine_ls_extinction_method none
_refine_ls_goodness_of_fit_ref 1.069
_refine_ls_hydrogen_treatment mixed
_refine_ls_matrix_type full
_refine_ls_number_parameters 651
_refine_ls_number_reflns 16843
_refine_ls_number_restraints 0
_refine_ls_restrained_S_all 1.069
_refine_ls_R_factor_all 0.0820
_refine_ls_R_factor_gt 0.0628
_refine_ls_shift/su_max 0.001
_refine_ls_shift/su_mean 0.000
_refine_ls_structure_factor_coef Fsqd
_refine_ls_weighting_details 'calc w=1/[\s^2^(Fo^2^)+(0.0746P)^2^+9.0853P] where P=(Fo^2^+2Fc^2^)/3'
_refine_ls_weighting_scheme calc
_refine_ls_wR_factor_gt 0.1618
_refine_ls_wR_factor_ref 0.1806
_reflns_number_gt 13870
_reflns_number_total 16843
_reflns_threshold_expression >2sigma(I)
_cod_data_source_file b508678g.txt
_cod_data_source_block cupalc
_cod_depositor_comments
;
The following automatic conversions were performed:
'_symmetry_cell_setting' value 'Triclinic' changed to 'triclinic'
according to '/home/saulius/struct/CIF-dictionaries/cif_core.dic'
dictionary named 'cif_core.dic' version 2.4.1 from 2010-06-29.

Automatic conversion script
Id: cif_fix_enum 1527 2010-12-29 10:47:43Z saulius 
;
_cod_original_sg_symbol_H-M 'P-1 '
_cod_database_code 7006372

loop_
_symmetry_equiv_pos_as_xyz
'x, y, z'
'-x, -y, -z'

loop_
_atom_site_label
_atom_site_type_symbol
_atom_site_fract_x
_atom_site_fract_y
_atom_site_fract_z
_atom_site_U_iso_or_equiv
_atom_site_adp_type
_atom_site_occupancy
_atom_site_symmetry_multiplicity
_atom_site_calc_flag
_atom_site_refinement_flags
_atom_site_disorder_assembly
_atom_site_disorder_group
Cu1 Cu 0.03088(5) 0.19703(4) 0.34369(3) 0.02870(16) Uani 1 1 d . . .
Cl1 Cl -0.13718(15) 0.1977(2) 0.01484(10) 0.1212(9) Uani 1 1 d . . .
Cl2 Cl -0.3222(2) 0.28327(14) 0.05643(10) 0.1130(8) Uani 1 1 d . . .
Cl3 Cl -0.38558(14) 0.07262(11) -0.03098(10) 0.0734(5) Uani 1 1 d . . .
Cl4 Cl -0.51888(17) 0.26721(12) -0.10942(11) 0.0903(6) Uani 1 1 d . . .
Cl5 Cl -0.6949(2) 0.07588(15) -0.11023(14) 0.1130(8) Uani 1 1 d . . .
Cl6 Cl -0.6553(2) 0.11340(16) -0.24631(10) 0.1093(8) Uani 1 1 d . . .
P1 P 0.09684(10) 0.27626(8) 0.46461(6) 0.0256(3) Uani 1 1 d . . .
P2 P -0.01414(10) 0.25277(8) 0.25415(6) 0.0254(3) Uani 1 1 d . . .
O1 O -0.1646(2) 0.2038(2) 0.37510(14) 0.0245(6) Uani 1 1 d . . .
N1 N -0.0066(4) 0.0469(3) 0.3109(2) 0.0385(10) Uani 1 1 d . . .
C1 C -0.0046(4) 0.2574(3) 0.5204(2) 0.0297(10) Uani 1 1 d . . .
H1 H 0.0277 0.2839 0.5717 0.036 Uiso 1 1 calc R . .
C2 C -0.1353(4) 0.2069(3) 0.5040(2) 0.0242(9) Uani 1 1 d . . .
C3 C -0.2003(4) 0.1807(3) 0.5593(2) 0.0314(10) Uani 1 1 d . . .
H3 H -0.1570 0.1956 0.6065 0.038 Uiso 1 1 calc R . .
C4 C -0.3255(4) 0.1339(3) 0.5480(2) 0.0332(11) Uani 1 1 d . . .
H4 H -0.3653 0.1176 0.5871 0.040 Uiso 1 1 calc R . .
C5 C -0.3922(4) 0.1108(3) 0.4801(2) 0.0307(10) Uani 1 1 d . . .
H5 H -0.4776 0.0789 0.4722 0.037 Uiso 1 1 calc R . .
C6 C -0.3323(4) 0.1352(3) 0.4244(2) 0.0260(10) Uani 1 1 d . . .
C7 C -0.2077(4) 0.1817(3) 0.4370(2) 0.0225(9) Uani 1 1 d . . .
C8 C -0.2664(4) 0.1717(3) 0.3232(2) 0.0247(9) Uani 1 1 d . . .
C9 C -0.3712(4) 0.1279(3) 0.3495(2) 0.0249(9) Uani 1 1 d . . .
C10 C -0.4831(4) 0.0919(3) 0.3049(3) 0.0342(11) Uani 1 1 d . . .
H10 H -0.5559 0.0615 0.3218 0.041 Uiso 1 1 calc R . .
C11 C -0.4840(4) 0.1020(3) 0.2360(3) 0.0365(11) Uani 1 1 d . . .
H11 H -0.5589 0.0777 0.2048 0.044 Uiso 1 1 calc R . .
C12 C -0.3785(4) 0.1467(3) 0.2108(3) 0.0355(11) Uani 1 1 d . . .
H12 H -0.3838 0.1541 0.1634 0.043 Uiso 1 1 calc R . .
C13 C -0.2638(4) 0.1813(3) 0.2528(2) 0.0257(9) Uani 1 1 d . . .
C14 C -0.1576(4) 0.2267(3) 0.2222(2) 0.0275(10) Uani 1 1 d . . .
H14 H -0.1712 0.2433 0.1793 0.033 Uiso 1 1 calc R . .
C15 C -0.0238(5) -0.0383(4) 0.2857(3) 0.0498(13) Uani 1 1 d . . .
C16 C -0.0488(6) -0.1510(4) 0.2498(5) 0.093(3) Uani 1 1 d . . .
H16A H -0.1356 -0.1901 0.2429 0.140 Uiso 1 1 calc R . .
H16B H -0.0061 -0.1743 0.2814 0.140 Uiso 1 1 calc R . .
H16C H -0.0211 -0.1631 0.2014 0.140 Uiso 1 1 calc R . .
C17 C 0.2376(4) 0.3412(3) 0.5307(2) 0.0244(9) Uani 1 1 d . . .
C18 C 0.2924(4) 0.4514(3) 0.5561(2) 0.0252(9) Uani 1 1 d . . .
C19 C 0.3589(4) 0.5001(3) 0.6268(2) 0.0287(10) Uani 1 1 d . . .
H19 H 0.3934 0.5739 0.6450 0.034 Uiso 1 1 calc R . .
C20 C 0.3778(4) 0.4474(3) 0.6722(2) 0.0318(10) Uani 1 1 d . . .
C21 C 0.3404(4) 0.3399(3) 0.6402(2) 0.0316(10) Uani 1 1 d . . .
H21 H 0.3612 0.3025 0.6681 0.038 Uiso 1 1 calc R . .
C22 C 0.2737(4) 0.2843(3) 0.5693(2) 0.0288(10) Uani 1 1 d . . .
C23 C 0.2837(4) 0.5177(3) 0.5083(2) 0.0295(10) Uani 1 1 d . . .
C24 C 0.1649(4) 0.5374(3) 0.5108(3) 0.0355(11) Uani 1 1 d . . .
H24A H 0.1567 0.5690 0.5626 0.053 Uiso 1 1 calc R . .
H24B H 0.0971 0.4713 0.4880 0.053 Uiso 1 1 calc R . .
H24C H 0.1651 0.5845 0.4836 0.053 Uiso 1 1 calc R . .
C25 C 0.2990(4) 0.4677(3) 0.4281(2) 0.0349(11) Uani 1 1 d . . .
H25A H 0.3020 0.5150 0.4005 0.052 Uiso 1 1 calc R . .
H25B H 0.2307 0.4022 0.4046 0.052 Uiso 1 1 calc R . .
H25C H 0.3740 0.4541 0.4278 0.052 Uiso 1 1 calc R . .
C26 C 0.3863(4) 0.6250(3) 0.5369(3) 0.0480(13) Uani 1 1 d . . .
H26A H 0.3739 0.6659 0.5851 0.072 Uiso 1 1 calc R . .
H26B H 0.3868 0.6614 0.5015 0.072 Uiso 1 1 calc R . .
H26C H 0.4636 0.6161 0.5423 0.072 Uiso 1 1 calc R . .
C27 C 0.4436(4) 0.5016(4) 0.7522(2) 0.0426(13) Uani 1 1 d . . .
C28 C 0.5695(4) 0.4975(5) 0.7541(3) 0.069(2) Uani 1 1 d . . .
H28A H 0.5634 0.4249 0.7383 0.104 Uiso 1 1 calc R . .
H28B H 0.6138 0.5342 0.8047 0.104 Uiso 1 1 calc R . .
H28C H 0.6124 0.5309 0.7204 0.104 Uiso 1 1 calc R . .
C29 C 0.4530(5) 0.6154(4) 0.7818(3) 0.0656(17) Uani 1 1 d . . .
H29A H 0.4962 0.6483 0.8328 0.098 Uiso 1 1 calc R . .
H29B H 0.3719 0.6179 0.7810 0.098 Uiso 1 1 calc R . .
H29C H 0.4969 0.6525 0.7503 0.098 Uiso 1 1 calc R . .
C30 C 0.3742(5) 0.4479(4) 0.8031(3) 0.0504(14) Uani 1 1 d . . .
H30A H 0.3652 0.3746 0.7855 0.076 Uiso 1 1 calc R . .
H30B H 0.2944 0.4531 0.8026 0.076 Uiso 1 1 calc R . .
H30C H 0.4186 0.4817 0.8538 0.076 Uiso 1 1 calc R . .
C31 C 0.2511(4) 0.1665(3) 0.5363(3) 0.0380(12) Uani 1 1 d . . .
C32 C 0.3539(7) 0.1459(5) 0.5672(4) 0.084(2) Uani 1 1 d . . .
H32A H 0.3509 0.1542 0.6197 0.126 Uiso 1 1 calc R . .
H32B H 0.4304 0.1952 0.5623 0.126 Uiso 1 1 calc R . .
H32C H 0.3476 0.0748 0.5398 0.126 Uiso 1 1 calc R . .
C33 C 0.1390(8) 0.1018(6) 0.5546(9) 0.223(8) Uani 1 1 d . . .
H33A H 0.1343 0.1326 0.6071 0.334 Uiso 1 1 calc R . .
H33B H 0.1391 0.0315 0.5450 0.334 Uiso 1 1 calc R . .
H33C H 0.0694 0.0982 0.5238 0.334 Uiso 1 1 calc R . .
C34 C 0.2569(11) 0.1338(6) 0.4540(3) 0.150(5) Uani 1 1 d . . .
H34A H 0.2706 0.0681 0.4382 0.225 Uiso 1 1 calc R . .
H34B H 0.3233 0.1875 0.4439 0.225 Uiso 1 1 calc R . .
H34C H 0.1808 0.1246 0.4267 0.225 Uiso 1 1 calc R . .
C35 C 0.0749(4) 0.3105(3) 0.1923(2) 0.0260(9) Uani 1 1 d . . .
C36 C 0.1311(4) 0.2520(3) 0.1415(2) 0.0275(10) Uani 1 1 d . . .
C37 C 0.1728(4) 0.2864(3) 0.0842(2) 0.0318(11) Uani 1 1 d . . .
H37 H 0.2100 0.2481 0.0499 0.038 Uiso 1 1 calc R . .
C38 C 0.1628(4) 0.3741(3) 0.0746(2) 0.0313(10) Uani 1 1 d . . .
C39 C 0.1179(4) 0.4333(3) 0.1279(2) 0.0304(10) Uani 1 1 d . . .
H39 H 0.1154 0.4958 0.1232 0.036 Uiso 1 1 calc R . .
C40 C 0.0755(4) 0.4066(3) 0.1891(2) 0.0264(10) Uani 1 1 d . . .
C41 C 0.1491(4) 0.1536(3) 0.1475(2) 0.0334(11) Uani 1 1 d . . .
C42 C 0.2182(4) 0.1773(4) 0.2232(3) 0.0379(11) Uani 1 1 d . . .
H42A H 0.2998 0.2278 0.2287 0.057 Uiso 1 1 calc R . .
H42B H 0.2230 0.1131 0.2274 0.057 Uiso 1 1 calc R . .
H42C H 0.1763 0.2062 0.2622 0.057 Uiso 1 1 calc R . .
C43 C 0.0280(4) 0.0617(3) 0.1299(3) 0.0441(13) Uani 1 1 d . . .
H43A H 0.0426 -0.0005 0.1308 0.066 Uiso 1 1 calc R . .
H43B H -0.0128 0.0485 0.0806 0.066 Uiso 1 1 calc R . .
H43C H -0.0228 0.0786 0.1672 0.066 Uiso 1 1 calc R . .
C44 C 0.2266(5) 0.1164(4) 0.0911(3) 0.0504(13) Uani 1 1 d . . .
H44A H 0.3050 0.1724 0.0992 0.076 Uiso 1 1 calc R . .
H44B H 0.1857 0.0974 0.0406 0.076 Uiso 1 1 calc R . .
H44C H 0.2383 0.0557 0.0975 0.076 Uiso 1 1 calc R . .
C45 C 0.2080(4) 0.4072(4) 0.0085(2) 0.0413(12) Uani 1 1 d . . .
C46 C 0.1612(6) 0.3151(5) -0.0628(3) 0.081(2) Uani 1 1 d . . .
H46A H 0.1907 0.2610 -0.0595 0.121 Uiso 1 1 calc R . .
H46B H 0.1898 0.3371 -0.1045 0.121 Uiso 1 1 calc R . .
H46C H 0.0729 0.2874 -0.0706 0.121 Uiso 1 1 calc R . .
C47 C 0.1682(8) 0.4917(7) -0.0006(4) 0.106(3) Uani 1 1 d . . .
H47A H 0.0800 0.4675 -0.0075 0.159 Uiso 1 1 calc R . .
H47B H 0.1972 0.5085 -0.0440 0.159 Uiso 1 1 calc R . .
H47C H 0.2017 0.5538 0.0439 0.159 Uiso 1 1 calc R . .
C48 C 0.3442(5) 0.4459(5) 0.0212(3) 0.0696(19) Uani 1 1 d . . .
H48A H 0.3757 0.5074 0.0662 0.104 Uiso 1 1 calc R . .
H48B H 0.3747 0.4641 -0.0215 0.104 Uiso 1 1 calc R . .
H48C H 0.3703 0.3912 0.0270 0.104 Uiso 1 1 calc R . .
C49 C 0.0452(4) 0.4925(3) 0.2480(2) 0.0335(11) Uani 1 1 d . . .
C50 C -0.0575(6) 0.5120(5) 0.2138(3) 0.078(2) Uani 1 1 d . . .
H50A H -0.1323 0.4516 0.2042 0.117 Uiso 1 1 calc R . .
H50B H -0.0394 0.5235 0.1670 0.117 Uiso 1 1 calc R . .
H50C H -0.0673 0.5737 0.2481 0.117 Uiso 1 1 calc R . .
C51 C 0.1634(6) 0.5913(4) 0.2719(3) 0.0686(17) Uani 1 1 d . . .
H51A H 0.1502 0.6483 0.3097 0.103 Uiso 1 1 calc R . .
H51B H 0.1853 0.6118 0.2286 0.103 Uiso 1 1 calc R . .
H51C H 0.2286 0.5759 0.2923 0.103 Uiso 1 1 calc R . .
C52 C 0.0150(6) 0.4758(4) 0.3204(3) 0.0612(17) Uani 1 1 d . . .
H52A H 0.0197 0.5417 0.3571 0.092 Uiso 1 1 calc R . .
H52B H 0.0726 0.4507 0.3388 0.092 Uiso 1 1 calc R . .
H52C H -0.0667 0.4243 0.3122 0.092 Uiso 1 1 calc R . .
C53 C -0.2801(5) 0.1948(4) -0.0126(3) 0.0547(15) Uani 1 1 d . . .
H53 H -0.2790 0.2133 -0.0587 0.066 Uiso 1 1 calc R . .
C54 C -0.5873(5) 0.1343(4) -0.1571(3) 0.0516(14) Uani 1 1 d . . .
H54 H -0.5244 0.1023 -0.1619 0.062 Uiso 1 1 calc R . .
B1 B -0.2357(6) 0.1504(5) -0.2135(4) 0.0494(16) Uani 1 1 d . . .
F1 F -0.3423(4) 0.1497(3) -0.1926(3) 0.1103(15) Uani 1 1 d . . .
F2 F -0.2354(5) 0.1379(4) -0.2850(2) 0.1151(16) Uani 1 1 d . . .
F3 F -0.1482(3) 0.2414(3) -0.1720(2) 0.0953(13) Uani 1 1 d . . .
F4 F -0.2164(4) 0.0711(3) -0.1991(3) 0.1125(16) Uani 1 1 d . . .

loop_
_atom_site_aniso_label
_atom_site_aniso_U_11
_atom_site_aniso_U_22
_atom_site_aniso_U_33
_atom_site_aniso_U_23
_atom_site_aniso_U_13
_atom_site_aniso_U_12
Cu1 0.0297(3) 0.0327(3) 0.0217(3) 0.0110(2) 0.0014(2) 0.0077(2)
Cl1 0.0432(10) 0.213(2) 0.0514(10) 0.0306(13) -0.0065(8) -0.0067(12)
Cl2 0.217(3) 0.0676(11) 0.0534(10) 0.0084(8) -0.0053(13) 0.0643(14)
Cl3 0.0615(10) 0.0545(9) 0.0866(11) 0.0160(8) 0.0173(8) 0.0063(7)
Cl4 0.0912(13) 0.0484(9) 0.1036(14) 0.0008(9) -0.0112(11) 0.0170(8)
Cl5 0.1249(18) 0.0825(13) 0.151(2) 0.0493(13) 0.0824(16) 0.0473(12)
Cl6 0.153(2) 0.1079(15) 0.0685(12) -0.0045(10) -0.0364(12) 0.0854(14)
P1 0.0246(6) 0.0266(6) 0.0228(6) 0.0085(4) -0.0001(5) 0.0061(5)
P2 0.0244(6) 0.0319(6) 0.0207(6) 0.0107(5) 0.0038(4) 0.0094(5)
O1 0.0193(15) 0.0323(15) 0.0223(15) 0.0119(12) 0.0051(12) 0.0075(12)
N1 0.048(3) 0.029(2) 0.032(2) 0.0084(18) 0.0013(19) 0.0095(18)
C1 0.034(3) 0.035(2) 0.014(2) 0.0008(17) -0.0010(18) 0.012(2)
C2 0.029(3) 0.022(2) 0.022(2) 0.0087(17) 0.0048(18) 0.0081(18)
C3 0.040(3) 0.031(2) 0.025(2) 0.0077(18) 0.008(2) 0.015(2)
C4 0.039(3) 0.029(2) 0.035(3) 0.015(2) 0.018(2) 0.011(2)
C5 0.027(3) 0.026(2) 0.037(3) 0.0132(19) 0.007(2) 0.0053(19)
C6 0.023(2) 0.022(2) 0.033(2) 0.0116(18) 0.0060(19) 0.0058(18)
C7 0.030(3) 0.020(2) 0.022(2) 0.0096(17) 0.0103(18) 0.0125(18)
C8 0.019(2) 0.030(2) 0.022(2) 0.0047(17) -0.0033(18) 0.0100(18)
C9 0.017(2) 0.030(2) 0.027(2) 0.0091(18) 0.0021(18) 0.0093(18)
C10 0.023(3) 0.034(3) 0.042(3) 0.008(2) 0.006(2) 0.009(2)
C11 0.027(3) 0.038(3) 0.040(3) 0.008(2) -0.005(2) 0.011(2)
C12 0.031(3) 0.044(3) 0.032(3) 0.015(2) 0.004(2) 0.012(2)
C13 0.021(2) 0.027(2) 0.026(2) 0.0073(18) -0.0009(18) 0.0081(18)
C14 0.034(3) 0.031(2) 0.020(2) 0.0114(17) 0.0042(18) 0.0127(19)
C15 0.045(3) 0.045(4) 0.053(3) 0.014(3) 0.005(3) 0.011(3)
C16 0.082(5) 0.027(3) 0.143(7) -0.005(4) 0.004(5) 0.016(3)
C17 0.022(2) 0.025(2) 0.023(2) 0.0063(17) 0.0008(17) 0.0067(18)
C18 0.023(2) 0.030(2) 0.024(2) 0.0091(18) 0.0055(18) 0.0113(18)
C19 0.025(2) 0.027(2) 0.027(2) 0.0060(18) 0.0014(19) 0.0034(18)
C20 0.018(2) 0.044(3) 0.028(2) 0.011(2) 0.0049(18) 0.006(2)
C21 0.028(3) 0.041(3) 0.029(2) 0.018(2) -0.001(2) 0.012(2)
C22 0.032(3) 0.032(2) 0.027(2) 0.0124(19) 0.0104(19) 0.0139(19)
C23 0.030(3) 0.029(2) 0.033(2) 0.0141(19) 0.002(2) 0.0109(19)
C24 0.042(3) 0.032(2) 0.042(3) 0.017(2) 0.010(2) 0.021(2)
C25 0.043(3) 0.040(3) 0.035(3) 0.023(2) 0.014(2) 0.021(2)
C26 0.048(3) 0.029(3) 0.060(3) 0.022(2) -0.003(3) 0.001(2)
C27 0.028(3) 0.059(3) 0.028(3) 0.010(2) 0.003(2) 0.004(2)
C28 0.034(4) 0.127(6) 0.030(3) 0.017(4) -0.005(3) 0.019(4)
C29 0.067(4) 0.066(4) 0.030(3) 0.002(3) -0.006(3) -0.004(3)
C30 0.047(3) 0.073(4) 0.027(3) 0.017(2) 0.002(2) 0.018(3)
C31 0.039(3) 0.024(2) 0.053(3) 0.014(2) 0.000(2) 0.013(2)
C32 0.119(6) 0.073(4) 0.067(4) -0.008(3) -0.017(4) 0.075(4)
C33 0.119(7) 0.058(5) 0.55(3) 0.144(9) 0.201(12) 0.058(5)
C34 0.343(14) 0.089(5) 0.040(4) -0.023(3) -0.052(6) 0.154(8)
C35 0.024(2) 0.031(2) 0.018(2) 0.0081(17) 0.0008(17) 0.0043(18)
C36 0.023(2) 0.032(2) 0.024(2) 0.0067(18) 0.0020(18) 0.0079(18)
C37 0.027(3) 0.039(3) 0.025(2) 0.008(2) 0.0071(19) 0.010(2)
C38 0.021(2) 0.046(3) 0.022(2) 0.016(2) 0.0022(18) 0.003(2)
C39 0.027(3) 0.037(2) 0.027(2) 0.016(2) 0.0032(19) 0.006(2)
C40 0.021(2) 0.034(2) 0.019(2) 0.0071(18) -0.0014(17) 0.0069(18)
C41 0.037(3) 0.029(2) 0.034(3) 0.0082(19) 0.014(2) 0.013(2)
C42 0.031(3) 0.043(3) 0.048(3) 0.022(2) 0.010(2) 0.018(2)
C43 0.052(3) 0.027(3) 0.039(3) 0.003(2) 0.005(2) 0.004(2)
C44 0.057(4) 0.049(3) 0.053(3) 0.019(3) 0.020(3) 0.028(3)
C45 0.031(3) 0.071(3) 0.030(3) 0.032(2) 0.010(2) 0.015(2)
C46 0.072(4) 0.113(5) 0.023(3) 0.023(3) 0.005(3) -0.007(4)
C47 0.149(8) 0.166(8) 0.095(6) 0.110(6) 0.076(5) 0.106(7)
C48 0.052(4) 0.101(5) 0.039(3) 0.035(3) 0.007(3) -0.003(3)
C49 0.047(3) 0.034(3) 0.025(2) 0.0108(19) 0.004(2) 0.021(2)
C50 0.091(5) 0.109(5) 0.051(4) 0.007(3) 0.004(3) 0.076(4)
C51 0.078(4) 0.038(3) 0.072(4) 0.005(3) 0.015(3) 0.011(3)
C52 0.115(5) 0.051(3) 0.031(3) 0.011(2) 0.021(3) 0.049(3)
C53 0.067(4) 0.052(3) 0.028(3) 0.017(2) -0.004(3) -0.001(3)
C54 0.043(3) 0.049(3) 0.063(4) 0.017(3) 0.001(3) 0.019(3)
B1 0.041(4) 0.049(4) 0.056(4) 0.021(3) 0.009(3) 0.011(3)
F1 0.068(3) 0.114(3) 0.136(4) 0.036(3) 0.034(3) 0.021(2)
F2 0.159(4) 0.139(4) 0.042(2) 0.036(2) 0.019(2) 0.044(3)
F3 0.074(3) 0.075(3) 0.103(3) 0.016(2) -0.016(2) 0.002(2)
F4 0.110(3) 0.094(3) 0.165(4) 0.084(3) 0.021(3) 0.040(3)

loop_
_atom_type_symbol
_atom_type_description
_atom_type_scat_dispersion_real
_atom_type_scat_dispersion_imag
_atom_type_scat_source
C C 0.0033 0.0016 'International Tables Vol C Tables 4.2.6.8 and 6.1.1.4'
H H 0.0000 0.0000 'International Tables Vol C Tables 4.2.6.8 and 6.1.1.4'
N N 0.0061 0.0033 'International Tables Vol C Tables 4.2.6.8 and 6.1.1.4'
O O 0.0106 0.0060 'International Tables Vol C Tables 4.2.6.8 and 6.1.1.4'
F F 0.0171 0.0103 'International Tables Vol C Tables 4.2.6.8 and 6.1.1.4'
P P 0.1023 0.0942 'International Tables Vol C Tables 4.2.6.8 and 6.1.1.4'
Cl Cl 0.1484 0.1585 'International Tables Vol C Tables 4.2.6.8 and 6.1.1.4'
Cu Cu 0.3201 1.2651 'International Tables Vol C Tables 4.2.6.8 and 6.1.1.4'
B B 0.0013 0.0007 'International Tables Vol C Tables 4.2.6.8 and 6.1.1.4'

loop_
_geom_angle_atom_site_label_1
_geom_angle_atom_site_label_2
_geom_angle_atom_site_label_3
_geom_angle
_geom_angle_site_symmetry_1
_geom_angle_site_symmetry_3
_geom_angle_publ_flag
N1 Cu1 P1 113.49(11) . . ?
N1 Cu1 P2 113.72(11) . . ?
P1 Cu1 P2 132.60(4) . . ?
C1 P1 C17 101.59(19) . . ?
C1 P1 Cu1 116.53(15) . . ?
C17 P1 Cu1 140.61(14) . . ?
C14 P2 C35 105.56(19) . . ?
C14 P2 Cu1 120.61(15) . . ?
C35 P2 Cu1 133.14(14) . . ?
C8 O1 C7 105.4(3) . . ?
C15 N1 Cu1 172.9(4) . . ?
C2 C1 P1 130.7(3) . . ?
C7 C2 C3 113.8(4) . . ?
C7 C2 C1 126.4(4) . . ?
C3 C2 C1 119.8(4) . . ?
C4 C3 C2 122.9(4) . . ?
C5 C4 C3 120.4(4) . . ?
C6 C5 C4 118.6(4) . . ?
C5 C6 C7 119.8(4) . . ?
C5 C6 C9 133.8(4) . . ?
C7 C6 C9 106.3(4) . . ?
C6 C7 O1 111.2(3) . . ?
C6 C7 C2 124.4(4) . . ?
O1 C7 C2 124.4(3) . . ?
O1 C8 C9 111.6(3) . . ?
O1 C8 C13 124.3(4) . . ?
C9 C8 C13 124.1(3) . . ?
C8 C9 C10 119.8(4) . . ?
C8 C9 C6 105.5(3) . . ?
C10 C9 C6 134.7(4) . . ?
C11 C10 C9 117.7(4) . . ?
C10 C11 C12 121.9(4) . . ?
C11 C12 C13 122.4(4) . . ?
C8 C13 C12 114.2(4) . . ?
C8 C13 C14 126.7(3) . . ?
C12 C13 C14 119.0(4) . . ?
C13 C14 P2 127.3(3) . . ?
N1 C15 C16 178.0(6) . . ?
C22 C17 C18 119.7(3) . . ?
C22 C17 P1 118.9(3) . . ?
C18 C17 P1 119.6(3) . . ?
C19 C18 C17 117.5(4) . . ?
C19 C18 C23 119.3(3) . . ?
C17 C18 C23 123.2(3) . . ?
C20 C19 C18 123.7(4) . . ?
C19 C20 C21 116.5(4) . . ?
C19 C20 C27 123.5(4) . . ?
C21 C20 C27 119.9(4) . . ?
C20 C21 C22 123.2(4) . . ?
C21 C22 C17 117.2(4) . . ?
C21 C22 C31 118.0(4) . . ?
C17 C22 C31 124.6(4) . . ?
C25 C23 C24 110.8(3) . . ?
C25 C23 C26 105.4(4) . . ?
C24 C23 C26 106.8(4) . . ?
C25 C23 C18 111.2(3) . . ?
C24 C23 C18 111.5(4) . . ?
C26 C23 C18 110.9(3) . . ?
C28 C27 C30 110.3(4) . . ?
C28 C27 C20 108.5(4) . . ?
C30 C27 C20 110.2(4) . . ?
C28 C27 C29 109.6(4) . . ?
C30 C27 C29 107.0(4) . . ?
C20 C27 C29 111.3(4) . . ?
C33 C31 C32 107.9(6) . . ?
C33 C31 C34 113.0(8) . . ?
C32 C31 C34 102.6(5) . . ?
C33 C31 C22 112.2(5) . . ?
C32 C31 C22 109.5(4) . . ?
C34 C31 C22 111.3(4) . . ?
C40 C35 C36 120.7(4) . . ?
C40 C35 P2 119.6(3) . . ?
C36 C35 P2 119.3(3) . . ?
C37 C36 C35 117.6(4) . . ?
C37 C36 C41 118.5(4) . . ?
C35 C36 C41 123.9(4) . . ?
C36 C37 C38 123.0(4) . . ?
C39 C38 C37 117.9(4) . . ?
C39 C38 C45 121.3(4) . . ?
C37 C38 C45 120.8(4) . . ?
C38 C39 C40 123.5(4) . . ?
C39 C40 C35 116.6(4) . . ?
C39 C40 C49 114.6(4) . . ?
C35 C40 C49 128.6(4) . . ?
C42 C41 C44 105.2(4) . . ?
C42 C41 C43 112.2(4) . . ?
C44 C41 C43 105.7(4) . . ?
C42 C41 C36 110.7(3) . . ?
C44 C41 C36 111.6(4) . . ?
C43 C41 C36 111.2(4) . . ?
C47 C45 C48 109.3(5) . . ?
C47 C45 C46 108.0(5) . . ?
C48 C45 C46 108.7(5) . . ?
C47 C45 C38 112.6(4) . . ?
C48 C45 C38 108.1(4) . . ?
C46 C45 C38 110.1(4) . . ?
C52 C49 C50 108.3(5) . . ?
C52 C49 C40 117.8(4) . . ?
C50 C49 C40 109.8(4) . . ?
C52 C49 C51 104.0(4) . . ?
C50 C49 C51 111.2(4) . . ?
C40 C49 C51 105.6(4) . . ?
Cl3 C53 Cl1 110.1(3) . . ?
Cl3 C53 Cl2 108.5(3) . . ?
Cl1 C53 Cl2 111.7(3) . . ?
Cl5 C54 Cl4 110.9(3) . . ?
Cl5 C54 Cl6 109.5(3) . . ?
Cl4 C54 Cl6 109.5(3) . . ?
F2 B1 F1 112.2(6) . . ?
F2 B1 F4 110.0(6) . . ?
F1 B1 F4 106.4(5) . . ?
F2 B1 F3 109.9(5) . . ?
F1 B1 F3 108.9(5) . . ?
F4 B1 F3 109.4(5) . . ?

loop_
_geom_bond_atom_site_label_1
_geom_bond_atom_site_label_2
_geom_bond_distance
_geom_bond_site_symmetry_2
_geom_bond_publ_flag
Cu1 N1 1.958(4) . ?
Cu1 P1 2.2214(11) . ?
Cu1 P2 2.2300(11) . ?
Cl1 C53 1.749(6) . ?
Cl2 C53 1.758(6) . ?
Cl3 C53 1.714(5) . ?
Cl4 C54 1.740(5) . ?
Cl5 C54 1.729(6) . ?
Cl6 C54 1.758(6) . ?
P1 C1 1.654(5) . ?
P1 C17 1.834(4) . ?
P2 C14 1.671(4) . ?
P2 C35 1.827(4) . ?
O1 C8 1.389(4) . ?
O1 C7 1.393(4) . ?
N1 C15 1.122(6) . ?
C1 C2 1.456(6) . ?
C2 C7 1.397(5) . ?
C2 C3 1.406(6) . ?
C3 C4 1.393(6) . ?
C4 C5 1.385(6) . ?
C5 C6 1.376(6) . ?
C6 C7 1.386(6) . ?
C6 C9 1.454(6) . ?
C8 C9 1.389(6) . ?
C8 C13 1.398(6) . ?
C9 C10 1.399(6) . ?
C10 C11 1.373(7) . ?
C11 C12 1.387(7) . ?
C12 C13 1.408(6) . ?
C13 C14 1.453(6) . ?
C15 C16 1.486(8) . ?
C17 C22 1.417(6) . ?
C17 C18 1.420(5) . ?
C18 C19 1.386(6) . ?
C18 C23 1.544(6) . ?
C19 C20 1.382(6) . ?
C20 C21 1.391(6) . ?
C20 C27 1.531(6) . ?
C21 C22 1.397(6) . ?
C22 C31 1.553(6) . ?
C23 C25 1.532(6) . ?
C23 C24 1.537(6) . ?
C23 C26 1.539(6) . ?
C27 C28 1.523(7) . ?
C27 C30 1.528(7) . ?
C27 C29 1.535(7) . ?
C31 C33 1.478(8) . ?
C31 C32 1.500(7) . ?
C31 C34 1.512(9) . ?
C35 C40 1.414(6) . ?
C35 C36 1.429(6) . ?
C36 C37 1.381(6) . ?
C36 C41 1.553(6) . ?
C37 C38 1.384(6) . ?
C38 C39 1.371(6) . ?
C38 C45 1.542(6) . ?
C39 C40 1.405(6) . ?
C40 C49 1.558(6) . ?
C41 C42 1.523(6) . ?
C41 C44 1.537(7) . ?
C41 C43 1.540(6) . ?
C45 C47 1.510(8) . ?
C45 C48 1.512(7) . ?
C45 C46 1.512(7) . ?
C49 C52 1.516(6) . ?
C49 C50 1.519(7) . ?
C49 C51 1.563(7) . ?
B1 F2 1.325(7) . ?
B1 F1 1.345(8) . ?
B1 F4 1.351(7) . ?
B1 F3 1.354(7) . ?
